data_7247997
loop_
_publ_author_name
'Takahara, Kazuma'
'Horino, Yuki'
'Wada, Koki'
'Sakata, Hiromu'
'Tomita, Daichi'
'Sunatsuki, Yukinari'
'Isobe, Hiroshi'
'Kojima, Masaaki'
'Suzuki, Takayoshi'

_publ_section_title
;
 The effect of solvent molecules on crystallisation of heterotrinuclear
 MII--TbIII--MII complexes with tripodal nonadentate ligands
;
_journal_issue 7
_journal_name_full CrystEngComm
_journal_page_first 1004
_journal_page_last 1014
_journal_paper_doi 10.1039/D3CE01192E
_journal_volume 26
_journal_year 2024
_chemical_formula_moiety 'C66 H84 Mn2 N7 O19 Tb'
_chemical_formula_sum 'C66 H84 Mn2 N7 O19 Tb'
_chemical_formula_weight 1548.23
_space_group_crystal_system triclinic
_space_group_IT_number 2
_space_group_name_Hall '-P 1'
_space_group_name_H-M_alt 'P -1'
_atom_sites_solution_hydrogens geom
_atom_sites_solution_primary direct
_atom_sites_solution_secondary difmap
_audit_update_record
;
2023-10-25 deposited with the CCDC.	2024-01-10 downloaded from the CCDC.
;
_cell_angle_alpha 104.939(4)
_cell_angle_beta 90.305(4)
_cell_angle_gamma 117.451(4)
_cell_formula_units_Z 1
_cell_length_a 11.8404(17)
_cell_length_b 11.8606(14)
_cell_length_c 14.328(2)
_cell_measurement_reflns_used 12880
_cell_measurement_temperature 188
_cell_measurement_theta_max 27.50
_cell_measurement_theta_min 3.07
_cell_volume 1707.0(4)
_computing_cell_refinement 'RAPID AUTO'
_computing_data_collection 'RAPID AUTO (Rigaku, ????)'
_computing_data_reduction 'RAPID AUTO'
_computing_molecular_graphics 'CrystalStructure 4.3'
_computing_publication_material 'CrystalStructure 4.3 (Rigaku, 2018)'
_computing_structure_refinement 'SHELXL Version 2014/7 (Sheldrick, 2008)'
_computing_structure_solution 'SIR2014 (Burla, et al., 2014)'
_diffrn_ambient_temperature 188
_diffrn_detector_area_resol_mean 10.000
_diffrn_measured_fraction_theta_full 0.997
_diffrn_measured_fraction_theta_max 0.990
_diffrn_measurement_device_type 'Rigaku R-AXIS RAPID'
_diffrn_measurement_method \w
_diffrn_radiation_type 'Mo K\a'
_diffrn_radiation_wavelength 0.71075
_diffrn_reflns_av_R_equivalents 0.0217
_diffrn_reflns_av_unetI/netI 0.0275
_diffrn_reflns_Laue_measured_fraction_full 0.997
_diffrn_reflns_Laue_measured_fraction_max 0.990
_diffrn_reflns_limit_h_max 15
_diffrn_reflns_limit_h_min -15
_diffrn_reflns_limit_k_max 15
_diffrn_reflns_limit_k_min -14
_diffrn_reflns_limit_l_max 17
_diffrn_reflns_limit_l_min -18
_diffrn_reflns_number 16846
_diffrn_reflns_point_group_measured_fraction_full 0.997
_diffrn_reflns_point_group_measured_fraction_max 0.990
_diffrn_reflns_theta_full 25.242
_diffrn_reflns_theta_max 27.485
_diffrn_reflns_theta_min 3.068
_diffrn_standards_number 0
_exptl_absorpt_coefficient_mu 1.463
_exptl_absorpt_correction_T_max 0.447
_exptl_absorpt_correction_T_min 0.232
_exptl_absorpt_correction_type numerical
_exptl_absorpt_process_details 'NUMABS (Rigaku, 1999)'
_exptl_crystal_colour yellow
_exptl_crystal_density_diffrn 1.506
_exptl_crystal_density_method 'not measured'
_exptl_crystal_description block
_exptl_crystal_F_000 796.00
_exptl_crystal_size_max 0.600
_exptl_crystal_size_mid 0.550
_exptl_crystal_size_min 0.550
_refine_diff_density_max 0.52
_refine_diff_density_min -0.74
_refine_ls_extinction_method none
_refine_ls_goodness_of_fit_ref 1.147
_refine_ls_hydrogen_treatment constr
_refine_ls_number_parameters 454
_refine_ls_number_reflns 7757
_refine_ls_number_restraints 0
_refine_ls_R_factor_all 0.0253
_refine_ls_R_factor_gt 0.0238
_refine_ls_shift/su_max 0.000
_refine_ls_structure_factor_coef Fsqd
_refine_ls_weighting_details 'w = 1/[\s^2^(Fo^2^)+(0.0369P)^2^+0.8122P] where P=(Fo^2^+2Fc^2^)/3'
_refine_ls_weighting_scheme calc
_refine_ls_wR_factor_gt 0.0710
_refine_ls_wR_factor_ref 0.0729
_reflns_Friedel_coverage 0.000
_reflns_number_gt 7443
_reflns_number_total 7757
_reflns_threshold_expression F^2^>2.0\s(F^2^)
_cod_data_source_file d3ce01192e2.cif
_cod_data_source_block 190314_aoff
_cod_depositor_comments 'Adding full bibliography for 7247989--7247998.cif.'
_cod_original_cell_volume 1707.1(4)
_cod_database_code 7247997

loop_
_space_group_symop_id
_space_group_symop_operation_xyz
1 +X,+Y,+Z
2 -X,-Y,-Z

loop_
_atom_site_label
_atom_site_type_symbol
_atom_site_fract_x
_atom_site_fract_y
_atom_site_fract_z
_atom_site_U_iso_or_equiv
_atom_site_adp_type
_atom_site_occupancy
_atom_site_site_symmetry_order
_atom_site_calc_flag
_atom_site_refinement_flags_posn
_atom_site_refinement_flags_adp
_atom_site_refinement_flags_occupancy
_atom_site_disorder_assembly
_atom_site_disorder_group
Tb1 Tb 0.0000 1.0000 0.5000 0.02216(5) Uani 1 2 d S . P . .
Mn1 Mn 0.01372(3) 0.89961(3) 0.26372(2) 0.02114(7) Uani 1 1 d . . . . .
O1 O -0.20536(15) 1.07024(16) 0.48203(11) 0.0300(3) Uani 1 1 d . . . . .
O2 O -0.10265(13) 0.97349(14) 0.34497(10) 0.0233(3) Uani 1 1 d . . . . .
O3 O -0.06603(15) 0.75099(15) 0.54288(11) 0.0280(3) Uani 1 1 d . . . . .
O4 O -0.02091(14) 0.80788(14) 0.37855(10) 0.0232(3) Uani 1 1 d . . . . .
O5 O 0.26293(14) 1.21461(15) 0.56067(11) 0.0287(3) Uani 1 1 d . . . . .
O6 O 0.14818(13) 1.05469(14) 0.38691(10) 0.0233(3) Uani 1 1 d . . . . .
O10 O 0.3085(3) 0.6428(3) -0.0508(2) 0.0899(9) Uani 1 1 d . . . . .
O11 O 0.2296(3) 0.5521(2) 0.10698(18) 0.0676(6) Uani 1 1 d . . . . .
N1 N -0.12758(18) 0.84550(18) 0.13778(13) 0.0282(4) Uani 1 1 d . . . . .
N2 N 0.0244(2) 0.72151(19) 0.18037(13) 0.0298(4) Uani 1 1 d . . . . .
N3 N 0.15896(18) 1.00384(18) 0.17968(13) 0.0274(4) Uani 1 1 d . . . . .
N4 N -0.4763(7) 1.0039(14) -0.0119(6) 0.049(3) Uani 0.5 1 d . . P A -1
O7 O -0.4926(7) 0.8895(7) -0.0517(5) 0.0724(17) Uani 0.5 1 d . . P A -1
O8 O -0.5568(12) 1.0187(15) 0.0381(6) 0.074(3) Uani 0.5 1 d . . P A -1
O9 O -0.3829(5) 1.0978(6) -0.0261(5) 0.0753(16) Uani 0.5 1 d . . P A -1
C1 C 0.0381(3) 0.7598(3) -0.07513(17) 0.0421(6) Uani 1 1 d . . . . .
H1A H 0.1231 0.7668 -0.0827 0.051 Uiso 1 1 calc R U . . .
H1B H 0.0258 0.8175 -0.1075 0.051 Uiso 1 1 calc R U . . .
H1C H -0.0285 0.6675 -0.1047 0.051 Uiso 1 1 calc R U . . .
C2 C 0.0284(2) 0.8031(2) 0.03415(16) 0.0318(5) Uani 1 1 d . . . . .
C3 C -0.1112(2) 0.7730(2) 0.04295(16) 0.0336(5) Uani 1 1 d . . . . .
H3A H -0.1429 0.7961 -0.0096 0.040 Uiso 1 1 calc R U . . .
H3B H -0.1651 0.6764 0.0328 0.040 Uiso 1 1 calc R U . . .
C4 C -0.2134(2) 0.8818(2) 0.13669(17) 0.0311(5) Uani 1 1 d . . . . .
H4 H -0.2556 0.8641 0.0740 0.037 Uiso 1 1 calc R U . . .
C5 C -0.2550(2) 0.9466(2) 0.21883(17) 0.0293(4) Uani 1 1 d . . . . .
C6 C -0.3605(3) 0.9645(3) 0.1945(2) 0.0432(6) Uani 1 1 d . . . . .
H6 H -0.3954 0.9386 0.1280 0.052 Uiso 1 1 calc R U . . .
C7 C -0.4127(3) 1.0186(3) 0.2659(2) 0.0468(7) Uani 1 1 d . . . . .
H7 H -0.4831 1.0307 0.2487 0.056 Uiso 1 1 calc R U . . .
C8 C -0.3629(2) 1.0556(2) 0.36344(19) 0.0357(5) Uani 1 1 d . . . . .
H8 H -0.3998 1.0924 0.4129 0.043 Uiso 1 1 calc R U . . .
C9 C -0.2600(2) 1.0391(2) 0.38863(16) 0.0261(4) Uani 1 1 d . . . . .
C10 C -0.2605(2) 1.1225(3) 0.55804(18) 0.0376(5) Uani 1 1 d . . . . .
H10A H -0.2157 1.1382 0.6215 0.045 Uiso 1 1 calc R U . . .
H10B H -0.3518 1.0588 0.5527 0.045 Uiso 1 1 calc R U . . .
H10C H -0.2522 1.2064 0.5522 0.045 Uiso 1 1 calc R U . . .
C11 C -0.20153(19) 0.98546(19) 0.31682(15) 0.0231(4) Uani 1 1 d . . . . .
C12 C 0.0655(3) 0.7213(2) 0.08376(17) 0.0359(5) Uani 1 1 d . . . . .
H12A H 0.0261 0.6284 0.0411 0.043 Uiso 1 1 calc R U . . .
H12B H 0.1601 0.7579 0.0907 0.043 Uiso 1 1 calc R U . . .
C13 C -0.0226(2) 0.6116(2) 0.20064(16) 0.0306(5) Uani 1 1 d . . . . .
H13 H -0.0329 0.5368 0.1496 0.037 Uiso 1 1 calc R U . . .
C14 C -0.0627(2) 0.5863(2) 0.29231(15) 0.0256(4) Uani 1 1 d . . . . .
C15 C -0.1082(2) 0.4548(2) 0.29552(17) 0.0322(5) Uani 1 1 d . . . . .
H15 H -0.1167 0.3882 0.2380 0.039 Uiso 1 1 calc R U . . .
C16 C -0.1405(2) 0.4210(2) 0.37946(18) 0.0320(5) Uani 1 1 d . . . . .
H16 H -0.1722 0.3315 0.3799 0.038 Uiso 1 1 calc R U . . .
C17 C -0.1266(2) 0.5186(2) 0.46489(16) 0.0270(4) Uani 1 1 d . . . . .
H17 H -0.1464 0.4961 0.5239 0.032 Uiso 1 1 calc R U . . .
C18 C -0.08424(19) 0.6474(2) 0.46343(15) 0.0228(4) Uani 1 1 d . . . . .
C19 C -0.0925(2) 0.7213(2) 0.63284(16) 0.0328(5) Uani 1 1 d . . . . .
H19A H -0.1834 0.6561 0.6266 0.039 Uiso 1 1 calc R U . . .
H19B H -0.0738 0.8028 0.6844 0.039 Uiso 1 1 calc R U . . .
H19C H -0.0387 0.6847 0.6496 0.039 Uiso 1 1 calc R U . . .
C20 C -0.05445(19) 0.68469(19) 0.37659(15) 0.0219(4) Uani 1 1 d . . . . .
C21 C 0.1242(2) 0.9526(2) 0.07299(16) 0.0326(5) Uani 1 1 d . . . . .
H21A H 0.2036 0.9703 0.0432 0.039 Uiso 1 1 calc R U . . .
H21B H 0.0864 1.0025 0.0515 0.039 Uiso 1 1 calc R U . . .
C22 C 0.2761(2) 1.0879(2) 0.21142(17) 0.0294(5) Uani 1 1 d . . . . .
H22 H 0.3322 1.1047 0.1636 0.035 Uiso 1 1 calc R U . . .
C23 C 0.3347(2) 1.1617(2) 0.31216(17) 0.0275(4) Uani 1 1 d . . . . .
C24 C 0.4649(2) 1.2595(2) 0.3266(2) 0.0362(5) Uani 1 1 d . . . . .
H24 H 0.5098 1.2679 0.2719 0.043 Uiso 1 1 calc R U . . .
C25 C 0.5279(2) 1.3425(3) 0.4172(2) 0.0402(6) Uani 1 1 d . . . . .
H25 H 0.6156 1.4079 0.4251 0.048 Uiso 1 1 calc R U . . .
C26 C 0.4628(2) 1.3307(2) 0.49833(19) 0.0340(5) Uani 1 1 d . . . . .
H26 H 0.5057 1.3891 0.5614 0.041 Uiso 1 1 calc R U . . .
C27 C 0.33610(19) 1.2341(2) 0.48655(16) 0.0258(4) Uani 1 1 d . . . . .
C28 C 0.3237(2) 1.3048(2) 0.65562(16) 0.0325(5) Uani 1 1 d . . . . .
H28A H 0.2620 1.2846 0.7021 0.039 Uiso 1 1 calc R U . . .
H28B H 0.3534 1.3961 0.6537 0.039 Uiso 1 1 calc R U . . .
H28C H 0.3973 1.2956 0.6762 0.039 Uiso 1 1 calc R U . . .
C29 C 0.26849(19) 1.14560(19) 0.39355(15) 0.0224(4) Uani 1 1 d . . . . .
C30 C 0.4908(6) 0.6112(7) -0.0809(5) 0.132(2) Uani 1 1 d . . . . .
H30A H 0.4937 0.5915 -0.0189 0.158 Uiso 1 1 calc R U . . .
H30B H 0.5448 0.7068 -0.0710 0.158 Uiso 1 1 calc R U . . .
H30C H 0.5230 0.5619 -0.1289 0.158 Uiso 1 1 calc R U . . .
C31 C 0.3606(5) 0.5725(5) -0.1161(3) 0.0934(15) Uani 1 1 d . . . . .
H31A H 0.3578 0.5888 -0.1802 0.112 Uiso 1 1 calc R U . . .
H31B H 0.3066 0.4760 -0.1258 0.112 Uiso 1 1 calc R U . . .
C32 C 0.2865(5) 0.5821(5) 0.2741(3) 0.0889(13) Uani 1 1 d . . . . .
H32A H 0.3031 0.5061 0.2580 0.107 Uiso 1 1 calc R U . . .
H32B H 0.1962 0.5517 0.2831 0.107 Uiso 1 1 calc R U . . .
H32C H 0.3420 0.6476 0.3345 0.107 Uiso 1 1 calc R U . . .
C33 C 0.3137(4) 0.6434(4) 0.1942(3) 0.0714(10) Uani 1 1 d . . . . .
H33A H 0.3025 0.7237 0.2122 0.086 Uiso 1 1 calc R U . . .
H33B H 0.4040 0.6710 0.1832 0.086 Uiso 1 1 calc R U . . .

loop_
_atom_site_aniso_label
_atom_site_aniso_U_11
_atom_site_aniso_U_22
_atom_site_aniso_U_33
_atom_site_aniso_U_23
_atom_site_aniso_U_13
_atom_site_aniso_U_12
Tb1 0.02290(8) 0.02379(8) 0.01675(7) 0.00307(5) 0.00553(5) 0.01017(6)
Mn1 0.02485(16) 0.02060(15) 0.01766(15) 0.00453(11) 0.00598(12) 0.01116(13)
O1 0.0289(8) 0.0376(8) 0.0265(8) 0.0037(6) 0.0070(6) 0.0210(7)
O2 0.0220(7) 0.0259(7) 0.0227(7) 0.0048(6) 0.0034(5) 0.0131(6)
O3 0.0380(9) 0.0237(7) 0.0221(7) 0.0073(6) 0.0085(6) 0.0142(7)
O4 0.0285(7) 0.0181(6) 0.0229(7) 0.0057(5) 0.0063(6) 0.0113(6)
O5 0.0220(7) 0.0289(8) 0.0237(7) 0.0025(6) 0.0026(6) 0.0055(6)
O6 0.0192(7) 0.0234(7) 0.0219(7) 0.0047(5) 0.0058(5) 0.0069(6)
O10 0.096(2) 0.103(2) 0.0653(18) 0.0321(16) 0.0325(16) 0.0393(19)
O11 0.0787(17) 0.0492(12) 0.0536(14) 0.0095(10) 0.0064(12) 0.0164(12)
N1 0.0333(10) 0.0275(9) 0.0209(9) 0.0046(7) 0.0035(7) 0.0136(8)
N2 0.0425(11) 0.0300(9) 0.0225(9) 0.0074(7) 0.0113(8) 0.0218(9)
N3 0.0337(10) 0.0261(9) 0.0238(9) 0.0079(7) 0.0104(7) 0.0150(8)
N4 0.039(9) 0.081(5) 0.043(8) 0.034(5) 0.010(5) 0.033(8)
O7 0.086(5) 0.069(4) 0.071(4) 0.026(3) 0.042(3) 0.041(4)
O8 0.072(6) 0.134(9) 0.054(4) 0.036(5) 0.030(4) 0.074(5)
O9 0.059(3) 0.077(4) 0.101(5) 0.038(3) 0.026(3) 0.035(3)
C1 0.0636(17) 0.0410(13) 0.0208(11) 0.0066(10) 0.0148(11) 0.0253(13)
C2 0.0473(14) 0.0310(11) 0.0186(10) 0.0065(8) 0.0109(9) 0.0203(11)
C3 0.0441(13) 0.0306(11) 0.0197(10) 0.0024(8) 0.0040(9) 0.0154(10)
C4 0.0348(12) 0.0318(11) 0.0248(11) 0.0098(9) 0.0003(9) 0.0135(10)
C5 0.0316(11) 0.0292(11) 0.0291(11) 0.0085(9) 0.0007(9) 0.0161(9)
C6 0.0471(15) 0.0554(16) 0.0358(13) 0.0118(12) -0.0041(11) 0.0326(13)
C7 0.0451(15) 0.0598(17) 0.0501(16) 0.0135(13) -0.0009(12) 0.0384(14)
C8 0.0326(12) 0.0380(13) 0.0427(14) 0.0091(10) 0.0064(10) 0.0233(11)
C9 0.0237(10) 0.0235(10) 0.0307(11) 0.0075(8) 0.0043(8) 0.0113(8)
C10 0.0371(13) 0.0474(14) 0.0343(13) 0.0063(10) 0.0130(10) 0.0280(12)
C11 0.0213(9) 0.0198(9) 0.0280(10) 0.0077(8) 0.0036(8) 0.0094(8)
C12 0.0565(15) 0.0361(12) 0.0247(11) 0.0101(9) 0.0180(10) 0.0292(12)
C13 0.0407(13) 0.0253(10) 0.0268(11) 0.0028(8) 0.0088(9) 0.0191(10)
C14 0.0294(10) 0.0225(10) 0.0246(10) 0.0051(8) 0.0055(8) 0.0132(9)
C15 0.0390(12) 0.0225(10) 0.0334(12) 0.0043(8) 0.0076(9) 0.0153(10)
C16 0.0347(12) 0.0187(10) 0.0423(13) 0.0102(9) 0.0089(10) 0.0119(9)
C17 0.0258(10) 0.0268(10) 0.0293(11) 0.0117(8) 0.0059(8) 0.0114(9)
C18 0.0213(9) 0.0239(9) 0.0230(10) 0.0059(8) 0.0043(7) 0.0111(8)
C19 0.0461(13) 0.0362(12) 0.0260(11) 0.0149(9) 0.0143(10) 0.0245(11)
C20 0.0209(9) 0.0203(9) 0.0250(10) 0.0060(7) 0.0047(7) 0.0107(8)
C21 0.0414(13) 0.0339(11) 0.0230(11) 0.0109(9) 0.0115(9) 0.0171(10)
C22 0.0310(11) 0.0288(11) 0.0336(12) 0.0135(9) 0.0177(9) 0.0161(9)
C23 0.0250(10) 0.0269(10) 0.0340(11) 0.0108(9) 0.0122(9) 0.0141(9)
C24 0.0257(11) 0.0361(12) 0.0455(14) 0.0153(10) 0.0169(10) 0.0119(10)
C25 0.0188(10) 0.0394(13) 0.0518(16) 0.0147(11) 0.0092(10) 0.0047(10)
C26 0.0228(11) 0.0302(11) 0.0395(13) 0.0066(9) 0.0019(9) 0.0070(9)
C27 0.0204(10) 0.0253(10) 0.0310(11) 0.0085(8) 0.0055(8) 0.0104(8)
C28 0.0306(11) 0.0274(11) 0.0261(11) 0.0008(8) -0.0017(9) 0.0066(9)
C29 0.0203(9) 0.0198(9) 0.0280(10) 0.0076(8) 0.0068(8) 0.0101(8)
C30 0.119(5) 0.160(6) 0.130(5) 0.069(5) 0.008(4) 0.065(5)
C31 0.080(3) 0.096(3) 0.058(2) 0.019(2) 0.011(2) 0.007(3)
C32 0.090(3) 0.128(4) 0.076(3) 0.039(3) 0.020(2) 0.070(3)
C33 0.064(2) 0.069(2) 0.067(2) 0.0176(19) -0.0002(18) 0.0213(19)

loop_
_atom_type_symbol
_atom_type_description
_atom_type_scat_dispersion_real
_atom_type_scat_dispersion_imag
_atom_type_scat_source
C C 0.0033 0.0016
;
International Tables for Crystallography
(Vol. C, Tables 4.2.6.8 and 6.1.1.4)
;
H H 0.0000 0.0000
;
International Tables for Crystallography
(Vol. C, Table 6.1.1.4)
;
Mn Mn 0.3368 0.7283
;
International Tables for Crystallography
(Vol. C, Tables 4.2.6.8 and 6.1.1.4)
;
N N 0.0061 0.0033
;
International Tables for Crystallography
(Vol. C, Tables 4.2.6.8 and 6.1.1.4)
;
O O 0.0106 0.0060
;
International Tables for Crystallography
(Vol. C, Tables 4.2.6.8 and 6.1.1.4)
;
Tb Tb -0.1723 4.1537
;
International Tables for Crystallography
(Vol. C, Tables 4.2.6.8 and 6.1.1.4)
;

loop_
_geom_angle_atom_site_label_1
_geom_angle_atom_site_label_2
_geom_angle_atom_site_label_3
_geom_angle
_geom_angle_site_symmetry_1
_geom_angle_site_symmetry_3
_geom_angle_publ_flag
O6 Tb1 O6 180.0 . 2_576 ?
O6 Tb1 O4 112.54(5) . 2_576 ?
O6 Tb1 O4 67.46(5) 2_576 2_576 ?
O6 Tb1 O4 67.46(5) . . ?
O6 Tb1 O4 112.54(5) 2_576 . ?
O4 Tb1 O4 180.0 2_576 . ?
O6 Tb1 O2 68.08(5) . . ?
O6 Tb1 O2 111.92(5) 2_576 . ?
O4 Tb1 O2 111.56(5) 2_576 . ?
O4 Tb1 O2 68.43(5) . . ?
O6 Tb1 O2 111.92(5) . 2_576 ?
O6 Tb1 O2 68.08(5) 2_576 2_576 ?
O4 Tb1 O2 68.44(5) 2_576 2_576 ?
O4 Tb1 O2 111.56(5) . 2_576 ?
O2 Tb1 O2 180.00(3) . 2_576 ?
O6 Tb1 O5 121.91(5) . 2_576 ?
O6 Tb1 O5 58.09(5) 2_576 2_576 ?
O4 Tb1 O5 114.13(5) 2_576 2_576 ?
O4 Tb1 O5 65.87(5) . 2_576 ?
O2 Tb1 O5 63.94(5) . 2_576 ?
O2 Tb1 O5 116.06(5) 2_576 2_576 ?
O6 Tb1 O5 58.09(5) . . ?
O6 Tb1 O5 121.91(5) 2_576 . ?
O4 Tb1 O5 65.87(5) 2_576 . ?
O4 Tb1 O5 114.13(5) . . ?
O2 Tb1 O5 116.06(5) . . ?
O2 Tb1 O5 63.94(5) 2_576 . ?
O5 Tb1 O5 180.0 2_576 . ?
O6 Tb1 O3 115.71(5) . . ?
O6 Tb1 O3 64.29(5) 2_576 . ?
O4 Tb1 O3 122.27(5) 2_576 . ?
O4 Tb1 O3 57.73(5) . . ?
O2 Tb1 O3 114.44(5) . . ?
O2 Tb1 O3 65.56(5) 2_576 . ?
O5 Tb1 O3 61.81(5) 2_576 . ?
O5 Tb1 O3 118.19(5) . . ?
O6 Tb1 O3 64.29(5) . 2_576 ?
O6 Tb1 O3 115.71(5) 2_576 2_576 ?
O4 Tb1 O3 57.73(5) 2_576 2_576 ?
O4 Tb1 O3 122.27(5) . 2_576 ?
O2 Tb1 O3 65.56(5) . 2_576 ?
O2 Tb1 O3 114.44(5) 2_576 2_576 ?
O5 Tb1 O3 118.19(5) 2_576 2_576 ?
O5 Tb1 O3 61.81(5) . 2_576 ?
O3 Tb1 O3 180.0 . 2_576 ?
O6 Tb1 Mn1 40.30(3) . . ?
O6 Tb1 Mn1 139.70(4) 2_576 . ?
O4 Tb1 Mn1 139.97(3) 2_576 . ?
O4 Tb1 Mn1 40.03(3) . . ?
O2 Tb1 Mn1 40.32(3) . . ?
O2 Tb1 Mn1 139.68(3) 2_576 . ?
O5 Tb1 Mn1 81.62(3) 2_576 . ?
O5 Tb1 Mn1 98.38(3) . . ?
O3 Tb1 Mn1 97.72(3) . . ?
O3 Tb1 Mn1 82.28(3) 2_576 . ?
O6 Tb1 Mn1 139.70(3) . 2_576 ?
O6 Tb1 Mn1 40.30(3) 2_576 2_576 ?
O4 Tb1 Mn1 40.03(3) 2_576 2_576 ?
O4 Tb1 Mn1 139.97(3) . 2_576 ?
O2 Tb1 Mn1 139.68(3) . 2_576 ?
O2 Tb1 Mn1 40.32(3) 2_576 2_576 ?
O5 Tb1 Mn1 98.38(3) 2_576 2_576 ?
O5 Tb1 Mn1 81.62(3) . 2_576 ?
O3 Tb1 Mn1 82.28(3) . 2_576 ?
O3 Tb1 Mn1 97.72(3) 2_576 2_576 ?
Mn1 Tb1 Mn1 180.0 . 2_576 ?
O4 Mn1 O2 77.82(5) . . ?
O4 Mn1 O6 76.16(6) . . ?
O2 Mn1 O6 76.88(5) . . ?
O4 Mn1 N3 144.77(7) . . ?
O2 Mn1 N3 125.34(6) . . ?
O6 Mn1 N3 83.60(6) . . ?
O4 Mn1 N1 125.99(7) . . ?
O2 Mn1 N1 83.84(6) . . ?
O6 Mn1 N1 146.72(6) . . ?
N3 Mn1 N1 85.87(7) . . ?
O4 Mn1 N2 83.87(6) . . ?
O2 Mn1 N2 145.71(7) . . ?
O6 Mn1 N2 126.40(7) . . ?
N3 Mn1 N2 85.43(7) . . ?
N1 Mn1 N2 83.87(7) . . ?
O4 Mn1 Tb1 45.93(4) . . ?
O2 Mn1 Tb1 46.27(4) . . ?
O6 Mn1 Tb1 45.59(4) . . ?
N3 Mn1 Tb1 128.17(5) . . ?
N1 Mn1 Tb1 128.90(5) . . ?
N2 Mn1 Tb1 129.00(5) . . ?
C9 O1 C10 116.69(17) . . ?
C11 O2 Mn1 131.74(13) . . ?
C11 O2 Tb1 134.53(13) . . ?
Mn1 O2 Tb1 93.42(5) . . ?
C18 O3 C19 116.67(17) . . ?
C18 O3 Tb1 114.88(12) . . ?
C19 O3 Tb1 128.19(12) . . ?
C20 O4 Mn1 130.90(13) . . ?
C20 O4 Tb1 134.73(13) . . ?
Mn1 O4 Tb1 94.04(5) . . ?
C27 O5 C28 116.27(17) . . ?
C27 O5 Tb1 114.79(12) . . ?
C28 O5 Tb1 128.88(13) . . ?
C29 O6 Mn1 131.35(13) . . ?
C29 O6 Tb1 134.53(13) . . ?
Mn1 O6 Tb1 94.12(5) . . ?
C4 N1 C3 116.76(19) . . ?
C4 N1 Mn1 126.55(15) . . ?
C3 N1 Mn1 116.29(14) . . ?
C13 N2 C12 116.94(18) . . ?
C13 N2 Mn1 125.37(15) . . ?
C12 N2 Mn1 116.48(14) . . ?
C22 N3 C21 116.01(19) . . ?
C22 N3 Mn1 126.81(16) . . ?
C21 N3 Mn1 116.04(14) . . ?
O9 N4 O8 122.0(13) . . ?
O9 N4 O7 118.2(7) . . ?
O8 N4 O7 119.7(11) . . ?
C2 C1 H1A 109.5 . . ?
C2 C1 H1B 109.5 . . ?
H1A C1 H1B 109.5 . . ?
C2 C1 H1C 109.5 . . ?
H1A C1 H1C 109.5 . . ?
H1B C1 H1C 109.5 . . ?
C3 C2 C1 107.6(2) . . ?
C3 C2 C21 112.36(19) . . ?
C1 C2 C21 106.63(19) . . ?
C3 C2 C12 111.1(2) . . ?
C1 C2 C12 107.25(19) . . ?
C21 C2 C12 111.5(2) . . ?
N1 C3 C2 113.89(19) . . ?
N1 C3 H3A 108.8 . . ?
C2 C3 H3A 108.8 . . ?
N1 C3 H3B 108.8 . . ?
C2 C3 H3B 108.8 . . ?
H3A C3 H3B 107.7 . . ?
N1 C4 C5 128.5(2) . . ?
N1 C4 H4 115.8 . . ?
C5 C4 H4 115.8 . . ?
C11 C5 C6 120.3(2) . . ?
C11 C5 C4 124.5(2) . . ?
C6 C5 C4 115.1(2) . . ?
C7 C6 C5 120.7(2) . . ?
C7 C6 H6 119.7 . . ?
C5 C6 H6 119.7 . . ?
C6 C7 C8 120.0(2) . . ?
C6 C7 H7 120.0 . . ?
C8 C7 H7 120.0 . . ?
C9 C8 C7 120.1(2) . . ?
C9 C8 H8 119.9 . . ?
C7 C8 H8 119.9 . . ?
O1 C9 C8 124.8(2) . . ?
O1 C9 C11 113.59(17) . . ?
C8 C9 C11 121.7(2) . . ?
O1 C10 H10A 109.5 . . ?
O1 C10 H10B 109.5 . . ?
H10A C10 H10B 109.5 . . ?
O1 C10 H10C 109.5 . . ?
H10A C10 H10C 109.5 . . ?
H10B C10 H10C 109.5 . . ?
O2 C11 C5 123.83(19) . . ?
O2 C11 C9 119.06(19) . . ?
C5 C11 C9 117.10(19) . . ?
N2 C12 C2 113.21(18) . . ?
N2 C12 H12A 108.9 . . ?
C2 C12 H12A 108.9 . . ?
N2 C12 H12B 108.9 . . ?
C2 C12 H12B 108.9 . . ?
H12A C12 H12B 107.7 . . ?
N2 C13 C14 128.06(19) . . ?
N2 C13 H13 116.0 . . ?
C14 C13 H13 116.0 . . ?
C15 C14 C20 119.5(2) . . ?
C15 C14 C13 116.12(19) . . ?
C20 C14 C13 124.32(19) . . ?
C16 C15 C14 121.4(2) . . ?
C16 C15 H15 119.3 . . ?
C14 C15 H15 119.3 . . ?
C15 C16 C17 119.7(2) . . ?
C15 C16 H16 120.1 . . ?
C17 C16 H16 120.1 . . ?
C18 C17 C16 120.0(2) . . ?
C18 C17 H17 120.0 . . ?
C16 C17 H17 120.0 . . ?
O3 C18 C17 124.88(19) . . ?
O3 C18 C20 113.51(17) . . ?
C17 C18 C20 121.61(19) . . ?
O3 C19 H19A 109.5 . . ?
O3 C19 H19B 109.5 . . ?
H19A C19 H19B 109.5 . . ?
O3 C19 H19C 109.5 . . ?
H19A C19 H19C 109.5 . . ?
H19B C19 H19C 109.5 . . ?
O4 C20 C14 123.66(19) . . ?
O4 C20 C18 118.81(17) . . ?
C14 C20 C18 117.53(18) . . ?
N3 C21 C2 114.65(18) . . ?
N3 C21 H21A 108.6 . . ?
C2 C21 H21A 108.6 . . ?
N3 C21 H21B 108.6 . . ?
C2 C21 H21B 108.6 . . ?
H21A C21 H21B 107.6 . . ?
N3 C22 C23 127.7(2) . . ?
N3 C22 H22 116.2 . . ?
C23 C22 H22 116.2 . . ?
C24 C23 C29 119.5(2) . . ?
C24 C23 C22 116.0(2) . . ?
C29 C23 C22 124.4(2) . . ?
C25 C24 C23 121.6(2) . . ?
C25 C24 H24 119.2 . . ?
C23 C24 H24 119.2 . . ?
C24 C25 C26 119.7(2) . . ?
C24 C25 H25 120.2 . . ?
C26 C25 H25 120.2 . . ?
C27 C26 C25 119.9(2) . . ?
C27 C26 H26 120.1 . . ?
C25 C26 H26 120.1 . . ?
O5 C27 C26 124.7(2) . . ?
O5 C27 C29 113.53(18) . . ?
C26 C27 C29 121.7(2) . . ?
O5 C28 H28A 109.5 . . ?
O5 C28 H28B 109.5 . . ?
H28A C28 H28B 109.5 . . ?
O5 C28 H28C 109.5 . . ?
H28A C28 H28C 109.5 . . ?
H28B C28 H28C 109.5 . . ?
O6 C29 C23 123.44(19) . . ?
O6 C29 C27 119.03(18) . . ?
C23 C29 C27 117.52(19) . . ?
C31 C30 H30A 109.5 . . ?
C31 C30 H30B 109.5 . . ?
H30A C30 H30B 109.5 . . ?
C31 C30 H30C 109.5 . . ?
H30A C30 H30C 109.5 . . ?
H30B C30 H30C 109.5 . . ?
O10 C31 C30 112.5(5) . . ?
O10 C31 H31A 109.1 . . ?
C30 C31 H31A 109.1 . . ?
O10 C31 H31B 109.1 . . ?
C30 C31 H31B 109.1 . . ?
H31A C31 H31B 107.8 . . ?
C33 C32 H32A 109.5 . . ?
C33 C32 H32B 109.5 . . ?
H32A C32 H32B 109.5 . . ?
C33 C32 H32C 109.5 . . ?
H32A C32 H32C 109.5 . . ?
H32B C32 H32C 109.5 . . ?
O11 C33 C32 110.4(4) . . ?
O11 C33 H33A 109.6 . . ?
C32 C33 H33A 109.6 . . ?
O11 C33 H33B 109.6 . . ?
C32 C33 H33B 109.6 . . ?
H33A C33 H33B 108.1 . . ?

loop_
_geom_bond_atom_site_label_1
_geom_bond_atom_site_label_2
_geom_bond_distance
_geom_bond_site_symmetry_2
_geom_bond_publ_flag
Tb1 O6 2.3764(14) . ?
Tb1 O6 2.3764(14) 2_576 ?
Tb1 O4 2.3901(14) 2_576 ?
Tb1 O4 2.3901(14) . ?
Tb1 O2 2.4019(14) . ?
Tb1 O2 2.4020(15) 2_576 ?
Tb1 O5 2.9070(15) 2_576 ?
Tb1 O5 2.9071(15) . ?
Tb1 O3 2.9195(15) . ?
Tb1 O3 2.9195(15) 2_576 ?
Tb1 Mn1 3.3183(6) . ?
Tb1 Mn1 3.3183(6) 2_576 ?
Mn1 O4 2.1395(15) . ?
Mn1 O2 2.1509(14) . ?
Mn1 O6 2.1517(15) . ?
Mn1 N3 2.1828(19) . ?
Mn1 N1 2.2018(19) . ?
Mn1 N2 2.2026(18) . ?
O1 C9 1.364(3) . ?
O1 C10 1.425(3) . ?
O2 C11 1.316(2) . ?
O3 C18 1.373(2) . ?
O3 C19 1.421(3) . ?
O4 C20 1.318(2) . ?
O5 C27 1.373(3) . ?
O5 C28 1.429(3) . ?
O6 C29 1.315(2) . ?
O10 C31 1.424(6) . ?
O11 C33 1.421(4) . ?
N1 C4 1.274(3) . ?
N1 C3 1.475(3) . ?
N2 C13 1.274(3) . ?
N2 C12 1.470(3) . ?
N3 C22 1.269(3) . ?
N3 C21 1.469(3) . ?
N4 O9 1.220(13) . ?
N4 O8 1.245(11) . ?
N4 O7 1.250(15) . ?
C1 C2 1.539(3) . ?
C1 H1A 0.9800 . ?
C1 H1B 0.9800 . ?
C1 H1C 0.9800 . ?
C2 C3 1.536(3) . ?
C2 C21 1.540(3) . ?
C2 C12 1.544(3) . ?
C3 H3A 0.9900 . ?
C3 H3B 0.9900 . ?
C4 C5 1.452(3) . ?
C4 H4 0.9500 . ?
C5 C11 1.405(3) . ?
C5 C6 1.415(3) . ?
C6 C7 1.369(4) . ?
C6 H6 0.9500 . ?
C7 C8 1.389(4) . ?
C7 H7 0.9500 . ?
C8 C9 1.380(3) . ?
C8 H8 0.9500 . ?
C9 C11 1.421(3) . ?
C10 H10A 0.9800 . ?
C10 H10B 0.9800 . ?
C10 H10C 0.9800 . ?
C12 H12A 0.9900 . ?
C12 H12B 0.9900 . ?
C13 C14 1.455(3) . ?
C13 H13 0.9500 . ?
C14 C15 1.410(3) . ?
C14 C20 1.413(3) . ?
C15 C16 1.366(3) . ?
C15 H15 0.9500 . ?
C16 C17 1.399(3) . ?
C16 H16 0.9500 . ?
C17 C18 1.376(3) . ?
C17 H17 0.9500 . ?
C18 C20 1.419(3) . ?
C19 H19A 0.9800 . ?
C19 H19B 0.9800 . ?
C19 H19C 0.9800 . ?
C21 H21A 0.9900 . ?
C21 H21B 0.9900 . ?
C22 C23 1.452(3) . ?
C22 H22 0.9500 . ?
C23 C24 1.410(3) . ?
C23 C29 1.413(3) . ?
C24 C25 1.365(4) . ?
C24 H24 0.9500 . ?
C25 C26 1.400(4) . ?
C25 H25 0.9500 . ?
C26 C27 1.380(3) . ?
C26 H26 0.9500 . ?
C27 C29 1.418(3) . ?
C28 H28A 0.9800 . ?
C28 H28B 0.9800 . ?
C28 H28C 0.9800 . ?
C30 C31 1.436(7) . ?
C30 H30A 0.9800 . ?
C30 H30B 0.9800 . ?
C30 H30C 0.9800 . ?
C31 H31A 0.9900 . ?
C31 H31B 0.9900 . ?
C32 C33 1.470(6) . ?
C32 H32A 0.9800 . ?
C32 H32B 0.9800 . ?
C32 H32C 0.9800 . ?
C33 H33A 0.9900 . ?
C33 H33B 0.9900 . ?

loop_
_geom_torsion_atom_site_label_1
_geom_torsion_atom_site_label_2
_geom_torsion_atom_site_label_3
_geom_torsion_atom_site_label_4
_geom_torsion
_geom_torsion_site_symmetry_1
_geom_torsion_site_symmetry_2
_geom_torsion_site_symmetry_3
_geom_torsion_site_symmetry_4
_geom_torsion_publ_flag
C4 N1 C3 C2 145.3(2) . . . . ?
Mn1 N1 C3 C2 -27.9(2) . . . . ?
C1 C2 C3 N1 -161.7(2) . . . . ?
C21 C2 C3 N1 -44.6(3) . . . . ?
C12 C2 C3 N1 81.1(2) . . . . ?
C3 N1 C4 C5 175.9(2) . . . . ?
Mn1 N1 C4 C5 -11.7(4) . . . . ?
N1 C4 C5 C11 2.4(4) . . . . ?
N1 C4 C5 C6 -174.9(3) . . . . ?
C11 C5 C6 C7 -0.6(4) . . . . ?
C4 C5 C6 C7 176.8(3) . . . . ?
C5 C6 C7 C8 -0.5(5) . . . . ?
C6 C7 C8 C9 0.5(4) . . . . ?
C10 O1 C9 C8 0.5(3) . . . . ?
C10 O1 C9 C11 -179.0(2) . . . . ?
C7 C8 C9 O1 -178.9(2) . . . . ?
C7 C8 C9 C11 0.5(4) . . . . ?
Mn1 O2 C11 C5 0.9(3) . . . . ?
Tb1 O2 C11 C5 -170.85(15) . . . . ?
Mn1 O2 C11 C9 -179.88(14) . . . . ?
Tb1 O2 C11 C9 8.4(3) . . . . ?
C6 C5 C11 O2 -179.2(2) . . . . ?
C4 C5 C11 O2 3.7(4) . . . . ?
C6 C5 C11 C9 1.6(3) . . . . ?
C4 C5 C11 C9 -175.6(2) . . . . ?
O1 C9 C11 O2 -1.3(3) . . . . ?
C8 C9 C11 O2 179.1(2) . . . . ?
O1 C9 C11 C5 177.94(19) . . . . ?
C8 C9 C11 C5 -1.6(3) . . . . ?
C13 N2 C12 C2 138.3(2) . . . . ?
Mn1 N2 C12 C2 -29.8(3) . . . . ?
C3 C2 C12 N2 -45.3(3) . . . . ?
C1 C2 C12 N2 -162.7(2) . . . . ?
C21 C2 C12 N2 80.9(3) . . . . ?
C12 N2 C13 C14 175.7(2) . . . . ?
Mn1 N2 C13 C14 -17.3(4) . . . . ?
N2 C13 C14 C15 -178.1(2) . . . . ?
N2 C13 C14 C20 -0.3(4) . . . . ?
C20 C14 C15 C16 -2.3(3) . . . . ?
C13 C14 C15 C16 175.6(2) . . . . ?
C14 C15 C16 C17 -1.0(4) . . . . ?
C15 C16 C17 C18 1.9(3) . . . . ?
C19 O3 C18 C17 0.5(3) . . . . ?
Tb1 O3 C18 C17 -174.11(16) . . . . ?
C19 O3 C18 C20 -179.29(18) . . . . ?
Tb1 O3 C18 C20 6.1(2) . . . . ?
C16 C17 C18 O3 -179.4(2) . . . . ?
C16 C17 C18 C20 0.4(3) . . . . ?
Mn1 O4 C20 C14 6.5(3) . . . . ?
Tb1 O4 C20 C14 178.17(14) . . . . ?
Mn1 O4 C20 C18 -173.45(13) . . . . ?
Tb1 O4 C20 C18 -1.8(3) . . . . ?
C15 C14 C20 O4 -175.5(2) . . . . ?
C13 C14 C20 O4 6.7(3) . . . . ?
C15 C14 C20 C18 4.5(3) . . . . ?
C13 C14 C20 C18 -173.3(2) . . . . ?
O3 C18 C20 O4 -3.8(3) . . . . ?
C17 C18 C20 O4 176.42(19) . . . . ?
O3 C18 C20 C14 176.19(18) . . . . ?
C17 C18 C20 C14 -3.6(3) . . . . ?
C22 N3 C21 C2 140.1(2) . . . . ?
Mn1 N3 C21 C2 -28.6(2) . . . . ?
C3 C2 C21 N3 80.4(2) . . . . ?
C1 C2 C21 N3 -161.9(2) . . . . ?
C12 C2 C21 N3 -45.2(3) . . . . ?
C21 N3 C22 C23 174.9(2) . . . . ?
Mn1 N3 C22 C23 -17.9(3) . . . . ?
N3 C22 C23 C24 -173.6(2) . . . . ?
N3 C22 C23 C29 3.2(4) . . . . ?
C29 C23 C24 C25 -2.2(4) . . . . ?
C22 C23 C24 C25 174.8(2) . . . . ?
C23 C24 C25 C26 0.2(4) . . . . ?
C24 C25 C26 C27 1.0(4) . . . . ?
C28 O5 C27 C26 2.0(3) . . . . ?
Tb1 O5 C27 C26 179.49(18) . . . . ?
C28 O5 C27 C29 -177.13(18) . . . . ?
Tb1 O5 C27 C29 0.4(2) . . . . ?
C25 C26 C27 O5 -179.4(2) . . . . ?
C25 C26 C27 C29 -0.4(4) . . . . ?
Mn1 O6 C29 C23 2.9(3) . . . . ?
Tb1 O6 C29 C23 -176.63(14) . . . . ?
Mn1 O6 C29 C27 -178.04(13) . . . . ?
Tb1 O6 C29 C27 2.4(3) . . . . ?
C24 C23 C29 O6 -178.2(2) . . . . ?
C22 C23 C29 O6 5.1(3) . . . . ?
C24 C23 C29 C27 2.7(3) . . . . ?
C22 C23 C29 C27 -173.96(19) . . . . ?
O5 C27 C29 O6 -1.5(3) . . . . ?
C26 C27 C29 O6 179.4(2) . . . . ?
O5 C27 C29 C23 177.60(18) . . . . ?
C26 C27 C29 C23 -1.5(3) . . . . ?
